data_1573404
loop_
_publ_author_name
'Pilopp, Yannic'
'Beer, Henrik'
'Bresien, Jonas'
'Michalik, Dirk'
'Villinger, Alexander'
'Schulz, Axel'

_publ_section_title
;
 Designing a visible light-mediated double photoswitch: A combination of
 biradical and azobenzene structural motifs that can be switched
 independently
;
_journal_name_full 'Chemical Science'
_journal_paper_doi 10.1039/D4SC07247B
_journal_year 2024
_chemical_formula_moiety 'C65 H67 N5 P2'
_chemical_formula_sum 'C65 H67 N5 P2'
_chemical_formula_weight 980.17
_space_group_crystal_system monoclinic
_space_group_IT_number 14
_space_group_name_Hall '-P 2ybc'
_space_group_name_H-M_alt 'P 1 21/c 1'
_atom_sites_solution_hydrogens geom
_audit_creation_method SHELXL-2014/7
_audit_update_record
;
2023-08-29 deposited with the CCDC.	2024-12-02 downloaded from the CCDC.
;
_cell_angle_alpha 90
_cell_angle_beta 102.703(3)
_cell_angle_gamma 90
_cell_formula_units_Z 4
_cell_length_a 10.8196(11)
_cell_length_b 21.236(2)
_cell_length_c 24.229(3)
_cell_measurement_reflns_used 9979
_cell_measurement_temperature 123(2)
_cell_measurement_theta_max 28.61
_cell_measurement_theta_min 2.15
_cell_volume 5430.7(10)
_computing_cell_refinement 'Bruker Apex V7.51A'
_computing_data_collection 'Bruker Apex V7.51A'
_computing_data_reduction 'Bruker SAINT'
_computing_molecular_graphics 'ORTEP-3v2.01 (Farrugia, 1997)'
_computing_publication_material 'SHELXL-2014/7 (Sheldrick, 2014)'
_computing_structure_refinement 'SHELXL-2014/7 (Sheldrick, 2014)'
_computing_structure_solution 'Bruker SHELXTL'
_diffrn_ambient_temperature 123(2)
_diffrn_measured_fraction_theta_full 0.998
_diffrn_measured_fraction_theta_max 0.998
_diffrn_measurement_device_type 'Bruker Apex Kappa-II-CCD-diffractometer'
_diffrn_measurement_method 'phi and omega scans'
_diffrn_radiation_type MoK\a
_diffrn_radiation_wavelength 0.71073
_diffrn_reflns_av_R_equivalents 0.1107
_diffrn_reflns_av_unetI/netI 0.0756
_diffrn_reflns_Laue_measured_fraction_full 0.998
_diffrn_reflns_Laue_measured_fraction_max 0.998
_diffrn_reflns_limit_h_max 14
_diffrn_reflns_limit_h_min -14
_diffrn_reflns_limit_k_max 28
_diffrn_reflns_limit_k_min -28
_diffrn_reflns_limit_l_max 32
_diffrn_reflns_limit_l_min -32
_diffrn_reflns_number 83011
_diffrn_reflns_point_group_measured_fraction_full 0.998
_diffrn_reflns_point_group_measured_fraction_max 0.998
_diffrn_reflns_theta_full 25.242
_diffrn_reflns_theta_max 27.999
_diffrn_reflns_theta_min 3.013
_diffrn_source 'sealed tube'
_exptl_absorpt_coefficient_mu 0.126
_exptl_absorpt_correction_T_max 0.7461
_exptl_absorpt_correction_T_min 0.5761
_exptl_absorpt_correction_type multi-scan
_exptl_absorpt_process_details '(SADABS; Sheldrick, 2004)'
_exptl_crystal_colour black
_exptl_crystal_density_diffrn 1.199
_exptl_crystal_description block
_exptl_crystal_F_000 2088
_exptl_crystal_size_max 0.350
_exptl_crystal_size_mid 0.140
_exptl_crystal_size_min 0.120
_refine_diff_density_max 0.500
_refine_diff_density_min -0.381
_refine_diff_density_rms 0.058
_refine_ls_extinction_method none
_refine_ls_goodness_of_fit_ref 1.034
_refine_ls_hydrogen_treatment constr
_refine_ls_matrix_type full
_refine_ls_number_parameters 665
_refine_ls_number_reflns 13083
_refine_ls_number_restraints 0
_refine_ls_restrained_S_all 1.034
_refine_ls_R_factor_all 0.0802
_refine_ls_R_factor_gt 0.0523
_refine_ls_shift/su_max 0.001
_refine_ls_shift/su_mean 0.000
_refine_ls_structure_factor_coef Fsqd
_refine_ls_weighting_details 'w=1/[\s^2^(Fo^2^)+(0.0512P)^2^+2.3403P] where P=(Fo^2^+2Fc^2^)/3'
_refine_ls_weighting_scheme calc
_refine_ls_wR_factor_gt 0.1244
_refine_ls_wR_factor_ref 0.1427
_reflns_Friedel_coverage 0.000
_reflns_number_gt 9484
_reflns_number_total 13083
_reflns_threshold_expression 'I > 2\s(I)'
_cod_data_source_file d4sc07247b2.cif
_cod_data_source_block is_hb320
_cod_original_cell_volume 5430.8(10)
_cod_original_sg_symbol_H-M 'P 21/c'
_cod_database_code 1573404
_shelx_shelxl_version_number 2014/7
_shelx_space_group_comment
;
The symmetry employed for this shelxl refinement is uniquely defined
by the following loop, which should always be used as a source of
symmetry information in preference to the above space-group names.
They are only intended as comments.
;
_shelx_estimated_absorpt_t_min 0.957
_shelx_estimated_absorpt_t_max 0.985

loop_
_space_group_symop_operation_xyz
'x, y, z'
'-x, y+1/2, -z+1/2'
'-x, -y, -z'
'x, -y-1/2, z-1/2'

loop_
_atom_site_label
_atom_site_type_symbol
_atom_site_fract_x
_atom_site_fract_y
_atom_site_fract_z
_atom_site_U_iso_or_equiv
_atom_site_adp_type
_atom_site_occupancy
_atom_site_site_symmetry_order
_atom_site_calc_flag
_atom_site_refinement_flags_posn
_atom_site_refinement_flags_adp
_atom_site_refinement_flags_occupancy
_atom_site_disorder_assembly
_atom_site_disorder_group
P1 P 0.81852(4) 0.24357(2) 0.58892(2) 0.01781(11) Uani 1 1 d . . . . .
P2 P 0.59475(5) 0.30535(3) 0.51891(2) 0.02124(12) Uani 1 1 d . . . . .
N1 N 0.82656(13) 0.25974(7) 0.52212(6) 0.0157(3) Uani 1 1 d . . . . .
N2 N 0.67385(14) 0.27230(7) 0.58177(6) 0.0167(3) Uani 1 1 d . . . . .
N3 N 0.73070(14) 0.30139(7) 0.43388(6) 0.0172(3) Uani 1 1 d . . . . .
N4 N 0.32415(15) 0.40253(8) 0.27324(7) 0.0231(3) Uani 1 1 d . . . . .
N5 N 0.35019(15) 0.41604(8) 0.22684(7) 0.0229(3) Uani 1 1 d . . . . .
C1 C 0.94328(16) 0.24645(8) 0.50410(8) 0.0166(4) Uani 1 1 d . . . . .
C2 C 1.05640(17) 0.27346(9) 0.53426(8) 0.0196(4) Uani 1 1 d . . . . .
C3 C 1.16799(18) 0.26042(10) 0.51674(9) 0.0266(4) Uani 1 1 d . . . . .
H3 H 1.2454 0.2783 0.5368 0.032 Uiso 1 1 calc R U . . .
C4 C 1.16825(18) 0.22221(11) 0.47088(9) 0.0279(5) Uani 1 1 d . . . . .
H4 H 1.2450 0.2144 0.4591 0.033 Uiso 1 1 calc R U . . .
C5 C 1.05644(18) 0.19531(10) 0.44210(8) 0.0236(4) Uani 1 1 d . . . . .
H5 H 1.0573 0.1687 0.4107 0.028 Uiso 1 1 calc R U . . .
C6 C 0.94243(17) 0.20639(9) 0.45812(8) 0.0184(4) Uani 1 1 d . . . . .
C7 C 1.06908(16) 0.31511(9) 0.58519(8) 0.0198(4) Uani 1 1 d . . . . .
C8 C 1.04099(18) 0.37936(9) 0.57846(8) 0.0226(4) Uani 1 1 d . . . . .
C9 C 1.07090(18) 0.41846(10) 0.62571(9) 0.0251(4) Uani 1 1 d . . . . .
H9 H 1.0526 0.4622 0.6213 0.030 Uiso 1 1 calc R U . . .
C10 C 1.12654(18) 0.39558(10) 0.67897(9) 0.0258(4) Uani 1 1 d . . . . .
C11 C 1.15078(18) 0.33161(10) 0.68472(9) 0.0271(4) Uani 1 1 d . . . . .
H11 H 1.1865 0.3151 0.7212 0.033 Uiso 1 1 calc R U . . .
C12 C 1.12454(18) 0.29090(10) 0.63891(8) 0.0234(4) Uani 1 1 d . . . . .
C13 C 0.9813(2) 0.40643(10) 0.52143(9) 0.0321(5) Uani 1 1 d . . . . .
H13A H 0.9620 0.4510 0.5256 0.048 Uiso 1 1 calc R U . . .
H13B H 0.9028 0.3836 0.5055 0.048 Uiso 1 1 calc R U . . .
H13C H 1.0401 0.4022 0.4961 0.048 Uiso 1 1 calc R U . . .
C14 C 1.1559(2) 0.43853(12) 0.72971(10) 0.0361(5) Uani 1 1 d . . . . .
H14A H 1.1303 0.4182 0.7617 0.054 Uiso 1 1 calc R U . . .
H14B H 1.1095 0.4782 0.7208 0.054 Uiso 1 1 calc R U . . .
H14C H 1.2471 0.4472 0.7396 0.054 Uiso 1 1 calc R U . . .
C15 C 1.1558(2) 0.22206(10) 0.64747(10) 0.0321(5) Uani 1 1 d . . . . .
H15A H 1.2342 0.2129 0.6350 0.048 Uiso 1 1 calc R U . . .
H15B H 1.0865 0.1969 0.6253 0.048 Uiso 1 1 calc R U . . .
H15C H 1.1671 0.2116 0.6877 0.048 Uiso 1 1 calc R U . . .
C16 C 0.82924(16) 0.17185(8) 0.42576(8) 0.0173(4) Uani 1 1 d . . . . .
C17 C 0.78432(17) 0.18442(9) 0.36776(8) 0.0198(4) Uani 1 1 d . . . . .
C18 C 0.68557(18) 0.14831(9) 0.33756(8) 0.0221(4) Uani 1 1 d . . . . .
H18 H 0.6549 0.1567 0.2984 0.027 Uiso 1 1 calc R U . . .
C19 C 0.63002(17) 0.10034(9) 0.36242(8) 0.0223(4) Uani 1 1 d . . . . .
C20 C 0.67657(17) 0.08820(9) 0.41925(8) 0.0213(4) Uani 1 1 d . . . . .
H20 H 0.6394 0.0555 0.4369 0.026 Uiso 1 1 calc R U . . .
C21 C 0.77697(17) 0.12283(9) 0.45151(8) 0.0186(4) Uani 1 1 d . . . . .
C22 C 0.8389(2) 0.23556(10) 0.33745(9) 0.0266(4) Uani 1 1 d . . . . .
H22A H 0.9111 0.2189 0.3237 0.040 Uiso 1 1 calc R U . . .
H22B H 0.8671 0.2706 0.3635 0.040 Uiso 1 1 calc R U . . .
H22C H 0.7740 0.2506 0.3053 0.040 Uiso 1 1 calc R U . . .
C23 C 0.5215(2) 0.06341(10) 0.32765(9) 0.0307(5) Uani 1 1 d . . . . .
H23A H 0.4419 0.0857 0.3268 0.046 Uiso 1 1 calc R U . . .
H23B H 0.5182 0.0217 0.3445 0.046 Uiso 1 1 calc R U . . .
H23C H 0.5339 0.0588 0.2890 0.046 Uiso 1 1 calc R U . . .
C24 C 0.83057(19) 0.10363(10) 0.51167(8) 0.0251(4) Uani 1 1 d . . . . .
H24A H 0.9192 0.1172 0.5228 0.038 Uiso 1 1 calc R U . . .
H24B H 0.8260 0.0577 0.5150 0.038 Uiso 1 1 calc R U . . .
H24C H 0.7816 0.1235 0.5365 0.038 Uiso 1 1 calc R U . . .
C25 C 0.61027(16) 0.26862(9) 0.62835(8) 0.0176(4) Uani 1 1 d . . . . .
C26 C 0.56846(16) 0.32465(9) 0.64933(8) 0.0192(4) Uani 1 1 d . . . . .
C27 C 0.50132(18) 0.31993(10) 0.69200(8) 0.0235(4) Uani 1 1 d . . . . .
H27 H 0.4687 0.3570 0.7055 0.028 Uiso 1 1 calc R U . . .
C28 C 0.48110(18) 0.26263(10) 0.71513(9) 0.0262(4) Uani 1 1 d . . . . .
H28 H 0.4361 0.2605 0.7446 0.031 Uiso 1 1 calc R U . . .
C29 C 0.52636(18) 0.20842(10) 0.69535(8) 0.0247(4) Uani 1 1 d . . . . .
H29 H 0.5138 0.1692 0.7122 0.030 Uiso 1 1 calc R U . . .
C30 C 0.58995(17) 0.20981(9) 0.65134(8) 0.0200(4) Uani 1 1 d . . . . .
C31 C 0.60377(17) 0.38793(9) 0.63174(8) 0.0199(4) Uani 1 1 d . . . . .
C32 C 0.72720(18) 0.40995(9) 0.65363(8) 0.0209(4) Uani 1 1 d . . . . .
C33 C 0.7614(2) 0.46882(10) 0.63718(9) 0.0274(4) Uani 1 1 d . . . . .
H33 H 0.8451 0.4837 0.6517 0.033 Uiso 1 1 calc R U . . .
C34 C 0.6771(2) 0.50666(10) 0.60016(9) 0.0301(5) Uani 1 1 d . . . . .
C35 C 0.5541(2) 0.48566(10) 0.58121(9) 0.0298(5) Uani 1 1 d . . . . .
H35 H 0.4947 0.5120 0.5571 0.036 Uiso 1 1 calc R U . . .
C36 C 0.51531(19) 0.42735(10) 0.59650(8) 0.0251(4) Uani 1 1 d . . . . .
C37 C 0.82081(18) 0.37174(10) 0.69562(9) 0.0266(4) Uani 1 1 d . . . . .
H37A H 0.8582 0.3393 0.6756 0.040 Uiso 1 1 calc R U . . .
H37B H 0.7773 0.3516 0.7225 0.040 Uiso 1 1 calc R U . . .
H37C H 0.8879 0.3994 0.7162 0.040 Uiso 1 1 calc R U . . .
C38 C 0.7205(3) 0.56929(11) 0.58180(11) 0.0439(6) Uani 1 1 d . . . . .
H38A H 0.7720 0.5624 0.5537 0.066 Uiso 1 1 calc R U . . .
H38B H 0.7713 0.5912 0.6147 0.066 Uiso 1 1 calc R U . . .
H38C H 0.6465 0.5950 0.5651 0.066 Uiso 1 1 calc R U . . .
C39 C 0.38010(19) 0.40648(11) 0.57548(10) 0.0328(5) Uani 1 1 d . . . . .
H39A H 0.3294 0.4419 0.5569 0.049 Uiso 1 1 calc R U . . .
H39B H 0.3458 0.3919 0.6075 0.049 Uiso 1 1 calc R U . . .
H39C H 0.3771 0.3720 0.5483 0.049 Uiso 1 1 calc R U . . .
C40 C 0.62780(18) 0.14773(9) 0.63136(8) 0.0203(4) Uani 1 1 d . . . . .
C41 C 0.55109(18) 0.11831(9) 0.58409(8) 0.0226(4) Uani 1 1 d . . . . .
C42 C 0.57835(19) 0.05717(9) 0.57078(9) 0.0256(4) Uani 1 1 d . . . . .
H42 H 0.5255 0.0372 0.5391 0.031 Uiso 1 1 calc R U . . .
C43 C 0.6804(2) 0.02421(9) 0.60229(9) 0.0261(4) Uani 1 1 d . . . . .
C44 C 0.7561(2) 0.05413(10) 0.64843(9) 0.0261(4) Uani 1 1 d . . . . .
H44 H 0.8272 0.0324 0.6700 0.031 Uiso 1 1 calc R U . . .
C45 C 0.73126(19) 0.11491(10) 0.66403(8) 0.0239(4) Uani 1 1 d . . . . .
C46 C 0.43964(19) 0.15186(10) 0.54779(9) 0.0281(4) Uani 1 1 d . . . . .
H46A H 0.4693 0.1797 0.5211 0.042 Uiso 1 1 calc R U . . .
H46B H 0.3966 0.1769 0.5719 0.042 Uiso 1 1 calc R U . . .
H46C H 0.3805 0.1208 0.5267 0.042 Uiso 1 1 calc R U . . .
C47 C 0.7084(2) -0.04187(10) 0.58619(11) 0.0364(5) Uani 1 1 d . . . . .
H47A H 0.7461 -0.0407 0.5529 0.055 Uiso 1 1 calc R U . . .
H47B H 0.6296 -0.0662 0.5774 0.055 Uiso 1 1 calc R U . . .
H47C H 0.7678 -0.0617 0.6178 0.055 Uiso 1 1 calc R U . . .
C48 C 0.8143(2) 0.14399(11) 0.71586(9) 0.0330(5) Uani 1 1 d . . . . .
H48A H 0.7699 0.1434 0.7470 0.050 Uiso 1 1 calc R U . . .
H48B H 0.8339 0.1876 0.7076 0.050 Uiso 1 1 calc R U . . .
H48C H 0.8932 0.1199 0.7267 0.050 Uiso 1 1 calc R U . . .
C49 C 0.72157(16) 0.28857(8) 0.48458(8) 0.0160(3) Uani 1 1 d . . . . .
C50 C 0.62639(17) 0.32568(9) 0.39452(7) 0.0172(4) Uani 1 1 d . . . . .
C51 C 0.64600(18) 0.38171(9) 0.36647(8) 0.0199(4) Uani 1 1 d . . . . .
C52 C 0.54765(18) 0.40794(9) 0.32598(8) 0.0205(4) Uani 1 1 d . . . . .
C53 C 0.43006(17) 0.37727(9) 0.31322(8) 0.0204(4) Uani 1 1 d . . . . .
C54 C 0.40897(17) 0.32170(9) 0.34048(8) 0.0197(4) Uani 1 1 d . . . . .
C55 C 0.50857(17) 0.29407(8) 0.37969(8) 0.0172(4) Uani 1 1 d . . . . .
C56 C 0.77435(18) 0.41269(10) 0.38093(9) 0.0263(4) Uani 1 1 d . . . . .
H56A H 0.7959 0.4287 0.3463 0.039 Uiso 1 1 calc R U . . .
H56B H 0.8381 0.3818 0.3987 0.039 Uiso 1 1 calc R U . . .
H56C H 0.7726 0.4477 0.4071 0.039 Uiso 1 1 calc R U . . .
C57 C 0.5665(2) 0.47069(9) 0.29987(9) 0.0270(4) Uani 1 1 d . . . . .
H57A H 0.6296 0.4952 0.3265 0.040 Uiso 1 1 calc R U . . .
H57B H 0.4860 0.4937 0.2913 0.040 Uiso 1 1 calc R U . . .
H57C H 0.5960 0.4639 0.2649 0.040 Uiso 1 1 calc R U . . .
C58 C 0.28010(18) 0.29089(10) 0.32686(9) 0.0249(4) Uani 1 1 d . . . . .
H58A H 0.2185 0.3198 0.3042 0.037 Uiso 1 1 calc R U . . .
H58B H 0.2540 0.2808 0.3621 0.037 Uiso 1 1 calc R U . . .
H58C H 0.2842 0.2521 0.3054 0.037 Uiso 1 1 calc R U . . .
C59 C 0.48863(18) 0.23027(9) 0.40293(8) 0.0210(4) Uani 1 1 d . . . . .
H59A H 0.4356 0.2343 0.4307 0.032 Uiso 1 1 calc R U . . .
H59B H 0.5707 0.2121 0.4212 0.032 Uiso 1 1 calc R U . . .
H59C H 0.4466 0.2027 0.3720 0.032 Uiso 1 1 calc R U . . .
C60 C 0.24852(18) 0.44598(9) 0.18745(8) 0.0217(4) Uani 1 1 d . . . . .
C61 C 0.2413(2) 0.43375(10) 0.13080(9) 0.0266(4) Uani 1 1 d . . . . .
H61 H 0.3005 0.4061 0.1198 0.032 Uiso 1 1 calc R U . . .
C62 C 0.1480(2) 0.46172(10) 0.09033(9) 0.0306(5) Uani 1 1 d . . . . .
H62 H 0.1399 0.4515 0.0515 0.037 Uiso 1 1 calc R U . . .
C63 C 0.0667(2) 0.50444(11) 0.10607(10) 0.0327(5) Uani 1 1 d . . . . .
H63 H 0.0033 0.5243 0.0781 0.039 Uiso 1 1 calc R U . . .
C64 C 0.0775(2) 0.51838(11) 0.16249(10) 0.0338(5) Uani 1 1 d . . . . .
H64 H 0.0228 0.5489 0.1732 0.041 Uiso 1 1 calc R U . . .
C65 C 0.16724(19) 0.48837(10) 0.20386(9) 0.0278(4) Uani 1 1 d . . . . .
H65 H 0.1725 0.4969 0.2428 0.033 Uiso 1 1 calc R U . . .

loop_
_atom_site_aniso_label
_atom_site_aniso_U_11
_atom_site_aniso_U_22
_atom_site_aniso_U_33
_atom_site_aniso_U_23
_atom_site_aniso_U_13
_atom_site_aniso_U_12
P1 0.0161(2) 0.0214(2) 0.0151(2) 0.00142(18) 0.00178(18) 0.00217(18)
P2 0.0191(2) 0.0277(3) 0.0168(2) 0.0023(2) 0.00372(18) 0.0077(2)
N1 0.0148(7) 0.0160(7) 0.0149(7) 0.0007(6) 0.0006(6) 0.0019(6)
N2 0.0164(7) 0.0175(8) 0.0157(7) -0.0012(6) 0.0028(6) 0.0002(6)
N3 0.0181(7) 0.0157(7) 0.0173(8) 0.0013(6) 0.0025(6) 0.0008(6)
N4 0.0267(8) 0.0213(8) 0.0192(8) 0.0031(6) 0.0007(7) 0.0032(7)
N5 0.0269(8) 0.0212(8) 0.0187(8) 0.0017(7) 0.0005(7) 0.0057(7)
C1 0.0163(8) 0.0169(9) 0.0160(9) 0.0028(7) 0.0021(7) 0.0013(7)
C2 0.0177(8) 0.0190(9) 0.0207(9) 0.0000(7) 0.0008(7) -0.0007(7)
C3 0.0166(9) 0.0331(11) 0.0281(11) -0.0027(9) 0.0005(8) -0.0024(8)
C4 0.0167(9) 0.0402(12) 0.0276(11) -0.0016(9) 0.0064(8) 0.0020(8)
C5 0.0218(9) 0.0285(10) 0.0208(10) -0.0030(8) 0.0056(8) 0.0019(8)
C6 0.0178(8) 0.0190(9) 0.0176(9) 0.0025(7) 0.0020(7) 0.0017(7)
C7 0.0145(8) 0.0241(10) 0.0198(9) -0.0023(7) 0.0014(7) -0.0034(7)
C8 0.0187(9) 0.0235(10) 0.0251(10) 0.0000(8) 0.0035(8) -0.0035(8)
C9 0.0218(9) 0.0221(10) 0.0318(11) -0.0036(8) 0.0065(8) -0.0055(8)
C10 0.0187(9) 0.0300(11) 0.0285(11) -0.0090(9) 0.0048(8) -0.0062(8)
C11 0.0194(9) 0.0371(12) 0.0223(10) -0.0028(9) -0.0012(8) -0.0008(8)
C12 0.0172(9) 0.0273(10) 0.0232(10) -0.0009(8) -0.0007(7) 0.0013(8)
C13 0.0387(12) 0.0243(11) 0.0308(12) 0.0039(9) 0.0021(10) -0.0022(9)
C14 0.0319(11) 0.0417(13) 0.0349(13) -0.0170(10) 0.0077(10) -0.0113(10)
C15 0.0317(11) 0.0300(12) 0.0294(12) 0.0020(9) -0.0045(9) 0.0055(9)
C16 0.0174(8) 0.0169(9) 0.0170(9) -0.0021(7) 0.0024(7) 0.0032(7)
C17 0.0226(9) 0.0203(9) 0.0161(9) -0.0008(7) 0.0034(7) 0.0026(7)
C18 0.0237(9) 0.0263(10) 0.0152(9) -0.0031(7) 0.0016(7) 0.0030(8)
C19 0.0194(9) 0.0217(10) 0.0241(10) -0.0070(8) 0.0012(8) 0.0016(7)
C20 0.0224(9) 0.0176(9) 0.0237(10) -0.0007(7) 0.0045(8) 0.0000(7)
C21 0.0206(9) 0.0175(9) 0.0172(9) 0.0000(7) 0.0027(7) 0.0048(7)
C22 0.0302(10) 0.0309(11) 0.0194(10) 0.0038(8) 0.0067(8) -0.0007(9)
C23 0.0299(11) 0.0301(11) 0.0287(11) -0.0090(9) -0.0008(9) -0.0075(9)
C24 0.0291(10) 0.0230(10) 0.0214(10) 0.0045(8) 0.0017(8) -0.0004(8)
C25 0.0155(8) 0.0220(9) 0.0150(9) -0.0023(7) 0.0031(7) -0.0011(7)
C26 0.0143(8) 0.0238(10) 0.0181(9) -0.0019(7) 0.0005(7) 0.0006(7)
C27 0.0200(9) 0.0291(11) 0.0213(10) -0.0082(8) 0.0043(8) 0.0002(8)
C28 0.0227(9) 0.0372(12) 0.0209(10) -0.0041(9) 0.0093(8) -0.0042(9)
C29 0.0253(10) 0.0273(10) 0.0225(10) 0.0000(8) 0.0074(8) -0.0042(8)
C30 0.0180(8) 0.0225(10) 0.0183(9) -0.0011(7) 0.0015(7) -0.0017(7)
C31 0.0227(9) 0.0190(9) 0.0185(9) -0.0054(7) 0.0057(7) 0.0013(7)
C32 0.0225(9) 0.0229(10) 0.0175(9) -0.0046(7) 0.0047(7) -0.0001(8)
C33 0.0294(10) 0.0256(10) 0.0303(11) -0.0062(9) 0.0129(9) -0.0040(8)
C34 0.0459(13) 0.0217(10) 0.0271(11) -0.0022(8) 0.0173(10) 0.0029(9)
C35 0.0398(12) 0.0258(11) 0.0237(11) 0.0004(8) 0.0069(9) 0.0111(9)
C36 0.0267(10) 0.0264(10) 0.0215(10) -0.0064(8) 0.0040(8) 0.0066(8)
C37 0.0222(9) 0.0283(11) 0.0267(11) -0.0024(9) -0.0001(8) -0.0027(8)
C38 0.0675(17) 0.0277(12) 0.0445(15) 0.0048(11) 0.0298(13) 0.0009(12)
C39 0.0256(10) 0.0371(12) 0.0318(12) -0.0030(10) -0.0024(9) 0.0100(9)
C40 0.0228(9) 0.0205(9) 0.0186(9) 0.0016(7) 0.0066(7) -0.0024(7)
C41 0.0248(9) 0.0230(10) 0.0207(10) 0.0007(8) 0.0062(8) -0.0034(8)
C42 0.0288(10) 0.0227(10) 0.0248(10) -0.0037(8) 0.0049(8) -0.0071(8)
C43 0.0333(11) 0.0182(10) 0.0290(11) 0.0011(8) 0.0116(9) -0.0014(8)
C44 0.0287(10) 0.0235(10) 0.0259(11) 0.0053(8) 0.0058(8) 0.0018(8)
C45 0.0276(10) 0.0252(10) 0.0187(10) 0.0021(8) 0.0044(8) -0.0027(8)
C46 0.0254(10) 0.0287(11) 0.0269(11) 0.0001(9) -0.0011(8) -0.0053(8)
C47 0.0451(13) 0.0216(11) 0.0432(14) -0.0042(10) 0.0109(11) -0.0008(10)
C48 0.0367(12) 0.0315(12) 0.0251(11) -0.0001(9) -0.0053(9) 0.0019(10)
C49 0.0161(8) 0.0128(8) 0.0177(9) -0.0004(7) 0.0005(7) 0.0003(6)
C50 0.0192(8) 0.0179(9) 0.0143(9) 0.0005(7) 0.0033(7) 0.0035(7)
C51 0.0229(9) 0.0205(9) 0.0156(9) 0.0008(7) 0.0030(7) 0.0010(7)
C52 0.0251(9) 0.0194(9) 0.0167(9) 0.0013(7) 0.0036(7) 0.0025(7)
C53 0.0219(9) 0.0227(10) 0.0151(9) 0.0001(7) 0.0011(7) 0.0052(7)
C54 0.0204(9) 0.0221(9) 0.0160(9) -0.0019(7) 0.0025(7) 0.0025(7)
C55 0.0199(8) 0.0166(9) 0.0158(9) -0.0001(7) 0.0052(7) 0.0026(7)
C56 0.0261(10) 0.0244(10) 0.0261(11) 0.0068(8) 0.0009(8) -0.0032(8)
C57 0.0333(11) 0.0214(10) 0.0237(10) 0.0073(8) 0.0007(9) -0.0010(8)
C58 0.0216(9) 0.0277(11) 0.0230(10) 0.0028(8) -0.0005(8) 0.0012(8)
C59 0.0195(9) 0.0205(9) 0.0223(10) 0.0025(8) 0.0029(7) -0.0010(7)
C60 0.0218(9) 0.0199(9) 0.0207(10) 0.0027(7) -0.0011(8) 0.0010(7)
C61 0.0312(10) 0.0238(10) 0.0240(10) 0.0016(8) 0.0042(8) -0.0005(8)
C62 0.0347(11) 0.0324(12) 0.0200(10) 0.0050(9) -0.0041(9) -0.0075(9)
C63 0.0241(10) 0.0361(12) 0.0320(12) 0.0117(10) -0.0064(9) -0.0032(9)
C64 0.0251(10) 0.0342(12) 0.0395(13) 0.0071(10) 0.0018(9) 0.0082(9)
C65 0.0275(10) 0.0293(11) 0.0238(11) 0.0025(8) -0.0001(8) 0.0052(9)

loop_
_atom_type_symbol
_atom_type_description
_atom_type_scat_dispersion_real
_atom_type_scat_dispersion_imag
_atom_type_scat_source
C C 0.0033 0.0016 'International Tables Vol C Tables 4.2.6.8 and 6.1.1.4'
H H 0.0000 0.0000 'International Tables Vol C Tables 4.2.6.8 and 6.1.1.4'
N N 0.0061 0.0033 'International Tables Vol C Tables 4.2.6.8 and 6.1.1.4'
P P 0.1023 0.0942 'International Tables Vol C Tables 4.2.6.8 and 6.1.1.4'

loop_
_geom_angle_atom_site_label_1
_geom_angle_atom_site_label_2
_geom_angle_atom_site_label_3
_geom_angle
_geom_angle_site_symmetry_1
_geom_angle_site_symmetry_3
_geom_angle_publ_flag
N2 P1 N1 94.14(8) . . ?
N2 P2 C49 92.70(8) . . ?
C49 N1 C1 120.97(15) . . ?
C49 N1 P1 120.03(12) . . ?
C1 N1 P1 118.95(12) . . ?
C25 N2 P1 119.99(12) . . ?
C25 N2 P2 118.83(12) . . ?
P1 N2 P2 121.16(9) . . ?
C49 N3 C50 120.54(15) . . ?
N5 N4 C53 112.90(16) . . ?
N4 N5 C60 114.06(16) . . ?
C6 C1 C2 121.02(17) . . ?
C6 C1 N1 120.23(16) . . ?
C2 C1 N1 118.74(16) . . ?
C3 C2 C1 118.39(18) . . ?
C3 C2 C7 116.07(17) . . ?
C1 C2 C7 125.54(17) . . ?
C4 C3 C2 121.27(18) . . ?
C4 C3 H3 119.4 . . ?
C2 C3 H3 119.4 . . ?
C3 C4 C5 119.65(18) . . ?
C3 C4 H4 120.2 . . ?
C5 C4 H4 120.2 . . ?
C4 C5 C6 121.41(18) . . ?
C4 C5 H5 119.3 . . ?
C6 C5 H5 119.3 . . ?
C5 C6 C1 118.25(17) . . ?
C5 C6 C16 116.44(17) . . ?
C1 C6 C16 125.26(16) . . ?
C8 C7 C12 120.14(18) . . ?
C8 C7 C2 120.05(17) . . ?
C12 C7 C2 119.30(17) . . ?
C9 C8 C7 118.68(18) . . ?
C9 C8 C13 120.14(18) . . ?
C7 C8 C13 121.18(18) . . ?
C10 C9 C8 122.05(19) . . ?
C10 C9 H9 119.0 . . ?
C8 C9 H9 119.0 . . ?
C11 C10 C9 118.12(19) . . ?
C11 C10 C14 120.7(2) . . ?
C9 C10 C14 121.2(2) . . ?
C10 C11 C12 122.03(19) . . ?
C10 C11 H11 119.0 . . ?
C12 C11 H11 119.0 . . ?
C11 C12 C7 118.94(19) . . ?
C11 C12 C15 119.70(18) . . ?
C7 C12 C15 121.36(18) . . ?
C8 C13 H13A 109.5 . . ?
C8 C13 H13B 109.5 . . ?
H13A C13 H13B 109.5 . . ?
C8 C13 H13C 109.5 . . ?
H13A C13 H13C 109.5 . . ?
H13B C13 H13C 109.5 . . ?
C10 C14 H14A 109.5 . . ?
C10 C14 H14B 109.5 . . ?
H14A C14 H14B 109.5 . . ?
C10 C14 H14C 109.5 . . ?
H14A C14 H14C 109.5 . . ?
H14B C14 H14C 109.5 . . ?
C12 C15 H15A 109.5 . . ?
C12 C15 H15B 109.5 . . ?
H15A C15 H15B 109.5 . . ?
C12 C15 H15C 109.5 . . ?
H15A C15 H15C 109.5 . . ?
H15B C15 H15C 109.5 . . ?
C21 C16 C17 120.18(17) . . ?
C21 C16 C6 119.86(16) . . ?
C17 C16 C6 119.62(16) . . ?
C18 C17 C16 118.61(18) . . ?
C18 C17 C22 118.82(17) . . ?
C16 C17 C22 122.57(17) . . ?
C19 C18 C17 122.34(18) . . ?
C19 C18 H18 118.8 . . ?
C17 C18 H18 118.8 . . ?
C20 C19 C18 118.17(17) . . ?
C20 C19 C23 121.90(19) . . ?
C18 C19 C23 119.93(18) . . ?
C19 C20 C21 121.77(18) . . ?
C19 C20 H20 119.1 . . ?
C21 C20 H20 119.1 . . ?
C16 C21 C20 118.90(17) . . ?
C16 C21 C24 121.89(17) . . ?
C20 C21 C24 119.10(17) . . ?
C17 C22 H22A 109.5 . . ?
C17 C22 H22B 109.5 . . ?
H22A C22 H22B 109.5 . . ?
C17 C22 H22C 109.5 . . ?
H22A C22 H22C 109.5 . . ?
H22B C22 H22C 109.5 . . ?
C19 C23 H23A 109.5 . . ?
C19 C23 H23B 109.5 . . ?
H23A C23 H23B 109.5 . . ?
C19 C23 H23C 109.5 . . ?
H23A C23 H23C 109.5 . . ?
H23B C23 H23C 109.5 . . ?
C21 C24 H24A 109.5 . . ?
C21 C24 H24B 109.5 . . ?
H24A C24 H24B 109.5 . . ?
C21 C24 H24C 109.5 . . ?
H24A C24 H24C 109.5 . . ?
H24B C24 H24C 109.5 . . ?
C30 C25 C26 121.19(17) . . ?
C30 C25 N2 120.01(16) . . ?
C26 C25 N2 118.80(16) . . ?
C27 C26 C25 117.98(18) . . ?
C27 C26 C31 119.19(17) . . ?
C25 C26 C31 122.56(16) . . ?
C28 C27 C26 121.43(18) . . ?
C28 C27 H27 119.3 . . ?
C26 C27 H27 119.3 . . ?
C27 C28 C29 119.76(18) . . ?
C27 C28 H28 120.1 . . ?
C29 C28 H28 120.1 . . ?
C28 C29 C30 121.51(19) . . ?
C28 C29 H29 119.2 . . ?
C30 C29 H29 119.2 . . ?
C29 C30 C25 118.04(18) . . ?
C29 C30 C40 116.57(17) . . ?
C25 C30 C40 125.36(17) . . ?
C32 C31 C36 119.59(18) . . ?
C32 C31 C26 118.45(17) . . ?
C36 C31 C26 121.87(17) . . ?
C33 C32 C31 118.91(18) . . ?
C33 C32 C37 119.85(17) . . ?
C31 C32 C37 121.22(18) . . ?
C34 C33 C32 121.9(2) . . ?
C34 C33 H33 119.0 . . ?
C32 C33 H33 119.0 . . ?
C35 C34 C33 118.4(2) . . ?
C35 C34 C38 121.7(2) . . ?
C33 C34 C38 119.9(2) . . ?
C34 C35 C36 121.76(19) . . ?
C34 C35 H35 119.1 . . ?
C36 C35 H35 119.1 . . ?
C35 C36 C31 119.20(19) . . ?
C35 C36 C39 120.14(19) . . ?
C31 C36 C39 120.66(19) . . ?
C32 C37 H37A 109.5 . . ?
C32 C37 H37B 109.5 . . ?
H37A C37 H37B 109.5 . . ?
C32 C37 H37C 109.5 . . ?
H37A C37 H37C 109.5 . . ?
H37B C37 H37C 109.5 . . ?
C34 C38 H38A 109.5 . . ?
C34 C38 H38B 109.5 . . ?
H38A C38 H38B 109.5 . . ?
C34 C38 H38C 109.5 . . ?
H38A C38 H38C 109.5 . . ?
H38B C38 H38C 109.5 . . ?
C36 C39 H39A 109.5 . . ?
C36 C39 H39B 109.5 . . ?
H39A C39 H39B 109.5 . . ?
C36 C39 H39C 109.5 . . ?
H39A C39 H39C 109.5 . . ?
H39B C39 H39C 109.5 . . ?
C41 C40 C45 119.55(18) . . ?
C41 C40 C30 120.16(17) . . ?
C45 C40 C30 119.78(17) . . ?
C42 C41 C40 119.27(18) . . ?
C42 C41 C46 119.44(18) . . ?
C40 C41 C46 121.29(18) . . ?
C41 C42 C43 121.98(19) . . ?
C41 C42 H42 119.0 . . ?
C43 C42 H42 119.0 . . ?
C44 C43 C42 118.07(18) . . ?
C44 C43 C47 121.3(2) . . ?
C42 C43 C47 120.6(2) . . ?
C43 C44 C45 122.04(19) . . ?
C43 C44 H44 119.0 . . ?
C45 C44 H44 119.0 . . ?
C44 C45 C40 119.06(18) . . ?
C44 C45 C48 119.51(18) . . ?
C40 C45 C48 121.42(18) . . ?
C41 C46 H46A 109.5 . . ?
C41 C46 H46B 109.5 . . ?
H46A C46 H46B 109.5 . . ?
C41 C46 H46C 109.5 . . ?
H46A C46 H46C 109.5 . . ?
H46B C46 H46C 109.5 . . ?
C43 C47 H47A 109.5 . . ?
C43 C47 H47B 109.5 . . ?
H47A C47 H47B 109.5 . . ?
C43 C47 H47C 109.5 . . ?
H47A C47 H47C 109.5 . . ?
H47B C47 H47C 109.5 . . ?
C45 C48 H48A 109.5 . . ?
C45 C48 H48B 109.5 . . ?
H48A C48 H48B 109.5 . . ?
C45 C48 H48C 109.5 . . ?
H48A C48 H48C 109.5 . . ?
H48B C48 H48C 109.5 . . ?
N3 C49 N1 118.89(16) . . ?
N3 C49 P2 129.12(14) . . ?
N1 C49 P2 111.91(13) . . ?
N3 C50 C51 116.96(16) . . ?
N3 C50 C55 122.83(16) . . ?
C51 C50 C55 120.05(16) . . ?
C52 C51 C50 120.25(17) . . ?
C52 C51 C56 120.71(17) . . ?
C50 C51 C56 119.04(16) . . ?
C51 C52 C53 118.98(17) . . ?
C51 C52 C57 119.69(17) . . ?
C53 C52 C57 121.18(17) . . ?
C54 C53 C52 121.57(17) . . ?
C54 C53 N4 116.56(17) . . ?
C52 C53 N4 121.83(17) . . ?
C53 C54 C55 119.62(17) . . ?
C53 C54 C58 120.16(16) . . ?
C55 C54 C58 120.21(17) . . ?
C54 C55 C50 119.32(16) . . ?
C54 C55 C59 118.71(16) . . ?
C50 C55 C59 121.91(16) . . ?
C51 C56 H56A 109.5 . . ?
C51 C56 H56B 109.5 . . ?
H56A C56 H56B 109.5 . . ?
C51 C56 H56C 109.5 . . ?
H56A C56 H56C 109.5 . . ?
H56B C56 H56C 109.5 . . ?
C52 C57 H57A 109.5 . . ?
C52 C57 H57B 109.5 . . ?
H57A C57 H57B 109.5 . . ?
C52 C57 H57C 109.5 . . ?
H57A C57 H57C 109.5 . . ?
H57B C57 H57C 109.5 . . ?
C54 C58 H58A 109.5 . . ?
C54 C58 H58B 109.5 . . ?
H58A C58 H58B 109.5 . . ?
C54 C58 H58C 109.5 . . ?
H58A C58 H58C 109.5 . . ?
H58B C58 H58C 109.5 . . ?
C55 C59 H59A 109.5 . . ?
C55 C59 H59B 109.5 . . ?
H59A C59 H59B 109.5 . . ?
C55 C59 H59C 109.5 . . ?
H59A C59 H59C 109.5 . . ?
H59B C59 H59C 109.5 . . ?
C65 C60 C61 120.61(18) . . ?
C65 C60 N5 122.82(18) . . ?
C61 C60 N5 116.40(17) . . ?
C62 C61 C60 119.9(2) . . ?
C62 C61 H61 120.0 . . ?
C60 C61 H61 120.0 . . ?
C63 C62 C61 120.0(2) . . ?
C63 C62 H62 120.0 . . ?
C61 C62 H62 120.0 . . ?
C62 C63 C64 119.83(19) . . ?
C62 C63 H63 120.1 . . ?
C64 C63 H63 120.1 . . ?
C63 C64 C65 120.7(2) . . ?
C63 C64 H64 119.6 . . ?
C65 C64 H64 119.6 . . ?
C60 C65 C64 118.8(2) . . ?
C60 C65 H65 120.6 . . ?
C64 C65 H65 120.6 . . ?

loop_
_geom_bond_atom_site_label_1
_geom_bond_atom_site_label_2
_geom_bond_distance
_geom_bond_site_symmetry_2
_geom_bond_publ_flag
P1 N2 1.6533(15) . ?
P1 N1 1.6752(16) . ?
P2 N2 1.7239(16) . ?
P2 C49 1.7899(19) . ?
N1 C49 1.428(2) . ?
N1 C1 1.452(2) . ?
N2 C25 1.447(2) . ?
N3 C49 1.283(2) . ?
N3 C50 1.406(2) . ?
N4 N5 1.251(2) . ?
N4 C53 1.432(2) . ?
N5 C60 1.436(2) . ?
C1 C6 1.400(3) . ?
C1 C2 1.403(2) . ?
C2 C3 1.393(3) . ?
C2 C7 1.500(3) . ?
C3 C4 1.376(3) . ?
C3 H3 0.9500 . ?
C4 C5 1.380(3) . ?
C4 H4 0.9500 . ?
C5 C6 1.392(3) . ?
C5 H5 0.9500 . ?
C6 C16 1.493(2) . ?
C7 C8 1.400(3) . ?
C7 C12 1.405(3) . ?
C8 C9 1.394(3) . ?
C8 C13 1.505(3) . ?
C9 C10 1.386(3) . ?
C9 H9 0.9500 . ?
C10 C11 1.385(3) . ?
C10 C14 1.508(3) . ?
C11 C12 1.386(3) . ?
C11 H11 0.9500 . ?
C12 C15 1.504(3) . ?
C13 H13A 0.9800 . ?
C13 H13B 0.9800 . ?
C13 H13C 0.9800 . ?
C14 H14A 0.9800 . ?
C14 H14B 0.9800 . ?
C14 H14C 0.9800 . ?
C15 H15A 0.9800 . ?
C15 H15B 0.9800 . ?
C15 H15C 0.9800 . ?
C16 C21 1.396(3) . ?
C16 C17 1.408(3) . ?
C17 C18 1.386(3) . ?
C17 C22 1.503(3) . ?
C18 C19 1.386(3) . ?
C18 H18 0.9500 . ?
C19 C20 1.382(3) . ?
C19 C23 1.506(3) . ?
C20 C21 1.399(3) . ?
C20 H20 0.9500 . ?
C21 C24 1.502(3) . ?
C22 H22A 0.9800 . ?
C22 H22B 0.9800 . ?
C22 H22C 0.9800 . ?
C23 H23A 0.9800 . ?
C23 H23B 0.9800 . ?
C23 H23C 0.9800 . ?
C24 H24A 0.9800 . ?
C24 H24B 0.9800 . ?
C24 H24C 0.9800 . ?
C25 C30 1.404(3) . ?
C25 C26 1.407(3) . ?
C26 C27 1.392(3) . ?
C26 C31 1.485(3) . ?
C27 C28 1.377(3) . ?
C27 H27 0.9500 . ?
C28 C29 1.377(3) . ?
C28 H28 0.9500 . ?
C29 C30 1.391(3) . ?
C29 H29 0.9500 . ?
C30 C40 1.492(3) . ?
C31 C32 1.404(3) . ?
C31 C36 1.409(3) . ?
C32 C33 1.387(3) . ?
C32 C37 1.505(3) . ?
C33 C34 1.387(3) . ?
C33 H33 0.9500 . ?
C34 C35 1.383(3) . ?
C34 C38 1.510(3) . ?
C35 C36 1.384(3) . ?
C35 H35 0.9500 . ?
C36 C39 1.506(3) . ?
C37 H37A 0.9800 . ?
C37 H37B 0.9800 . ?
C37 H37C 0.9800 . ?
C38 H38A 0.9800 . ?
C38 H38B 0.9800 . ?
C38 H38C 0.9800 . ?
C39 H39A 0.9800 . ?
C39 H39B 0.9800 . ?
C39 H39C 0.9800 . ?
C40 C41 1.405(3) . ?
C40 C45 1.406(3) . ?
C41 C42 1.385(3) . ?
C41 C46 1.506(3) . ?
C42 C43 1.386(3) . ?
C42 H42 0.9500 . ?
C43 C44 1.386(3) . ?
C43 C47 1.505(3) . ?
C44 C45 1.388(3) . ?
C44 H44 0.9500 . ?
C45 C48 1.507(3) . ?
C46 H46A 0.9800 . ?
C46 H46B 0.9800 . ?
C46 H46C 0.9800 . ?
C47 H47A 0.9800 . ?
C47 H47B 0.9800 . ?
C47 H47C 0.9800 . ?
C48 H48A 0.9800 . ?
C48 H48B 0.9800 . ?
C48 H48C 0.9800 . ?
C50 C51 1.409(3) . ?
C50 C55 1.415(3) . ?
C51 C52 1.395(3) . ?
C51 C56 1.507(3) . ?
C52 C53 1.402(3) . ?
C52 C57 1.508(3) . ?
C53 C54 1.395(3) . ?
C54 C55 1.399(3) . ?
C54 C58 1.510(3) . ?
C55 C59 1.501(3) . ?
C56 H56A 0.9800 . ?
C56 H56B 0.9800 . ?
C56 H56C 0.9800 . ?
C57 H57A 0.9800 . ?
C57 H57B 0.9800 . ?
C57 H57C 0.9800 . ?
C58 H58A 0.9800 . ?
C58 H58B 0.9800 . ?
C58 H58C 0.9800 . ?
C59 H59A 0.9800 . ?
C59 H59B 0.9800 . ?
C59 H59C 0.9800 . ?
C60 C65 1.377(3) . ?
C60 C61 1.382(3) . ?
C61 C62 1.377(3) . ?
C61 H61 0.9500 . ?
C62 C63 1.375(3) . ?
C62 H62 0.9500 . ?
C63 C64 1.378(3) . ?
C63 H63 0.9500 . ?
C64 C65 1.388(3) . ?
C64 H64 0.9500 . ?
C65 H65 0.9500 . ?

loop_
_geom_torsion_atom_site_label_1
_geom_torsion_atom_site_label_2
_geom_torsion_atom_site_label_3
_geom_torsion_atom_site_label_4
_geom_torsion
_geom_torsion_site_symmetry_1
_geom_torsion_site_symmetry_2
_geom_torsion_site_symmetry_3
_geom_torsion_site_symmetry_4
_geom_torsion_publ_flag
N2 P1 N1 C49 -0.51(14) . . . . ?
N2 P1 N1 C1 176.89(13) . . . . ?
N1 P1 N2 C25 177.23(14) . . . . ?
N1 P1 N2 P2 -1.30(11) . . . . ?
C49 P2 N2 C25 -176.40(14) . . . . ?
C49 P2 N2 P1 2.15(11) . . . . ?
C53 N4 N5 C60 -175.43(15) . . . . ?
C49 N1 C1 C6 -60.0(2) . . . . ?
P1 N1 C1 C6 122.64(16) . . . . ?
C49 N1 C1 C2 121.25(18) . . . . ?
P1 N1 C1 C2 -56.1(2) . . . . ?
C6 C1 C2 C3 1.2(3) . . . . ?
N1 C1 C2 C3 179.94(17) . . . . ?
C6 C1 C2 C7 -177.81(17) . . . . ?
N1 C1 C2 C7 1.0(3) . . . . ?
C1 C2 C3 C4 0.2(3) . . . . ?
C7 C2 C3 C4 179.30(19) . . . . ?
C2 C3 C4 C5 -1.1(3) . . . . ?
C3 C4 C5 C6 0.6(3) . . . . ?
C4 C5 C6 C1 0.8(3) . . . . ?
C4 C5 C6 C16 -176.71(18) . . . . ?
C2 C1 C6 C5 -1.7(3) . . . . ?
N1 C1 C6 C5 179.59(16) . . . . ?
C2 C1 C6 C16 175.59(17) . . . . ?
N1 C1 C6 C16 -3.2(3) . . . . ?
C3 C2 C7 C8 98.8(2) . . . . ?
C1 C2 C7 C8 -82.2(2) . . . . ?
C3 C2 C7 C12 -73.1(2) . . . . ?
C1 C2 C7 C12 105.9(2) . . . . ?
C12 C7 C8 C9 1.0(3) . . . . ?
C2 C7 C8 C9 -170.84(17) . . . . ?
C12 C7 C8 C13 -179.83(18) . . . . ?
C2 C7 C8 C13 8.4(3) . . . . ?
C7 C8 C9 C10 -0.5(3) . . . . ?
C13 C8 C9 C10 -179.68(19) . . . . ?
C8 C9 C10 C11 -0.9(3) . . . . ?
C8 C9 C10 C14 -178.87(19) . . . . ?
C9 C10 C11 C12 1.9(3) . . . . ?
C14 C10 C11 C12 179.85(19) . . . . ?
C10 C11 C12 C7 -1.4(3) . . . . ?
C10 C11 C12 C15 178.51(19) . . . . ?
C8 C7 C12 C11 -0.1(3) . . . . ?
C2 C7 C12 C11 171.82(17) . . . . ?
C8 C7 C12 C15 -179.99(18) . . . . ?
C2 C7 C12 C15 -8.1(3) . . . . ?
C5 C6 C16 C21 108.6(2) . . . . ?
C1 C6 C16 C21 -68.7(2) . . . . ?
C5 C6 C16 C17 -64.6(2) . . . . ?
C1 C6 C16 C17 118.1(2) . . . . ?
C21 C16 C17 C18 1.7(3) . . . . ?
C6 C16 C17 C18 174.90(16) . . . . ?
C21 C16 C17 C22 -178.57(18) . . . . ?
C6 C16 C17 C22 -5.4(3) . . . . ?
C16 C17 C18 C19 -0.2(3) . . . . ?
C22 C17 C18 C19 -179.91(18) . . . . ?
C17 C18 C19 C20 -0.7(3) . . . . ?
C17 C18 C19 C23 178.98(18) . . . . ?
C18 C19 C20 C21 0.0(3) . . . . ?
C23 C19 C20 C21 -179.66(18) . . . . ?
C17 C16 C21 C20 -2.3(3) . . . . ?
C6 C16 C21 C20 -175.54(16) . . . . ?
C17 C16 C21 C24 173.75(17) . . . . ?
C6 C16 C21 C24 0.6(3) . . . . ?
C19 C20 C21 C16 1.5(3) . . . . ?
C19 C20 C21 C24 -174.68(18) . . . . ?
P1 N2 C25 C30 -58.4(2) . . . . ?
P2 N2 C25 C30 120.13(16) . . . . ?
P1 N2 C25 C26 122.30(16) . . . . ?
P2 N2 C25 C26 -59.1(2) . . . . ?
C30 C25 C26 C27 -2.8(3) . . . . ?
N2 C25 C26 C27 176.49(16) . . . . ?
C30 C25 C26 C31 171.19(17) . . . . ?
N2 C25 C26 C31 -9.6(3) . . . . ?
C25 C26 C27 C28 3.0(3) . . . . ?
C31 C26 C27 C28 -171.13(18) . . . . ?
C26 C27 C28 C29 -0.9(3) . . . . ?
C27 C28 C29 C30 -1.5(3) . . . . ?
C28 C29 C30 C25 1.8(3) . . . . ?
C28 C29 C30 C40 -176.52(18) . . . . ?
C26 C25 C30 C29 0.4(3) . . . . ?
N2 C25 C30 C29 -178.81(17) . . . . ?
C26 C25 C30 C40 178.54(17) . . . . ?
N2 C25 C30 C40 -0.7(3) . . . . ?
C27 C26 C31 C32 99.0(2) . . . . ?
C25 C26 C31 C32 -74.9(2) . . . . ?
C27 C26 C31 C36 -77.5(2) . . . . ?
C25 C26 C31 C36 108.6(2) . . . . ?
C36 C31 C32 C33 -3.9(3) . . . . ?
C26 C31 C32 C33 179.57(17) . . . . ?
C36 C31 C32 C37 174.32(18) . . . . ?
C26 C31 C32 C37 -2.2(3) . . . . ?
C31 C32 C33 C34 0.5(3) . . . . ?
C37 C32 C33 C34 -177.72(19) . . . . ?
C32 C33 C34 C35 2.7(3) . . . . ?
C32 C33 C34 C38 -177.65(19) . . . . ?
C33 C34 C35 C36 -2.5(3) . . . . ?
C38 C34 C35 C36 177.8(2) . . . . ?
C34 C35 C36 C31 -0.8(3) . . . . ?
C34 C35 C36 C39 179.33(19) . . . . ?
C32 C31 C36 C35 4.0(3) . . . . ?
C26 C31 C36 C35 -179.54(18) . . . . ?
C32 C31 C36 C39 -176.08(18) . . . . ?
C26 C31 C36 C39 0.3(3) . . . . ?
C29 C30 C40 C41 96.5(2) . . . . ?
C25 C30 C40 C41 -81.6(2) . . . . ?
C29 C30 C40 C45 -75.3(2) . . . . ?
C25 C30 C40 C45 106.6(2) . . . . ?
C45 C40 C41 C42 0.5(3) . . . . ?
C30 C40 C41 C42 -171.31(17) . . . . ?
C45 C40 C41 C46 -179.74(18) . . . . ?
C30 C40 C41 C46 8.5(3) . . . . ?
C40 C41 C42 C43 -0.9(3) . . . . ?
C46 C41 C42 C43 179.32(19) . . . . ?
C41 C42 C43 C44 0.2(3) . . . . ?
C41 C42 C43 C47 -179.16(19) . . . . ?
C42 C43 C44 C45 1.0(3) . . . . ?
C47 C43 C44 C45 -179.7(2) . . . . ?
C43 C44 C45 C40 -1.4(3) . . . . ?
C43 C44 C45 C48 177.80(19) . . . . ?
C41 C40 C45 C44 0.6(3) . . . . ?
C30 C40 C45 C44 172.46(18) . . . . ?
C41 C40 C45 C48 -178.56(19) . . . . ?
C30 C40 C45 C48 -6.7(3) . . . . ?
C50 N3 C49 N1 175.51(15) . . . . ?
C50 N3 C49 P2 -8.1(3) . . . . ?
C1 N1 C49 N3 1.6(2) . . . . ?
P1 N1 C49 N3 178.92(13) . . . . ?
C1 N1 C49 P2 -175.38(13) . . . . ?
P1 N1 C49 P2 1.97(17) . . . . ?
N2 P2 C49 N3 -178.80(17) . . . . ?
N2 P2 C49 N1 -2.23(13) . . . . ?
C49 N3 C50 C51 126.99(19) . . . . ?
C49 N3 C50 C55 -57.6(2) . . . . ?
N3 C50 C51 C52 178.68(16) . . . . ?
C55 C50 C51 C52 3.1(3) . . . . ?
N3 C50 C51 C56 -1.4(3) . . . . ?
C55 C50 C51 C56 -176.92(17) . . . . ?
C50 C51 C52 C53 -0.8(3) . . . . ?
C56 C51 C52 C53 179.22(18) . . . . ?
C50 C51 C52 C57 174.86(17) . . . . ?
C56 C51 C52 C57 -5.1(3) . . . . ?
C51 C52 C53 C54 0.7(3) . . . . ?
C57 C52 C53 C54 -174.90(18) . . . . ?
C51 C52 C53 N4 178.27(17) . . . . ?
C57 C52 C53 N4 2.7(3) . . . . ?
N5 N4 C53 C54 -130.76(18) . . . . ?
N5 N4 C53 C52 51.6(2) . . . . ?
C52 C53 C54 C55 -2.9(3) . . . . ?
N4 C53 C54 C55 179.41(16) . . . . ?
C52 C53 C54 C58 178.30(18) . . . . ?
N4 C53 C54 C58 0.6(3) . . . . ?
C53 C54 C55 C50 5.2(3) . . . . ?
C58 C54 C55 C50 -176.07(17) . . . . ?
C53 C54 C55 C59 -172.26(17) . . . . ?
C58 C54 C55 C59 6.5(3) . . . . ?
N3 C50 C55 C54 179.43(17) . . . . ?
C51 C50 C55 C54 -5.3(3) . . . . ?
N3 C50 C55 C59 -3.2(3) . . . . ?
C51 C50 C55 C59 172.04(17) . . . . ?
N4 N5 C60 C65 36.8(3) . . . . ?
N4 N5 C60 C61 -147.96(18) . . . . ?
C65 C60 C61 C62 -3.3(3) . . . . ?
N5 C60 C61 C62 -178.66(18) . . . . ?
C60 C61 C62 C63 3.7(3) . . . . ?
C61 C62 C63 C64 -1.1(3) . . . . ?
C62 C63 C64 C65 -1.9(3) . . . . ?
C61 C60 C65 C64 0.3(3) . . . . ?
N5 C60 C65 C64 175.41(19) . . . . ?
C63 C64 C65 C60 2.3(3) . . . . ?
